data_2230849
loop_
_publ_author_name
'Fun, Hoong-Kun'
'Yeap, Chin Sing'
'Garudachari, B.'
'Isloor, Arun M.'
'Satyanarayan, M. N.'

_publ_section_title
;
 2-(4-Bromophenyl)-2-oxoethyl 4-chlorobenzoate
;
_journal_coeditor_code RZ2606
_journal_issue 7
_journal_name_full 'Acta Crystallographica Section E'
_journal_page_first o1723
_journal_paper_doi 10.1107/S1600536811022963
_journal_volume 67
_journal_year 2011
_chemical_formula_iupac 'C15 H10 Br Cl O3'
_chemical_formula_moiety 'C15 H10 Br Cl O3'
_chemical_formula_sum 'C15 H10 Br Cl O3'
_chemical_formula_weight 353.59
_chemical_name_systematic
;
2-(4-Bromophenyl)-2-oxoethyl 4-chlorobenzoate
;
_space_group_IT_number 4
_symmetry_cell_setting monoclinic
_symmetry_space_group_name_Hall 'P 2yb'
_symmetry_space_group_name_H-M 'P 1 21 1'
_atom_sites_solution_hydrogens geom
_atom_sites_solution_primary direct
_atom_sites_solution_secondary difmap
_audit_creation_method SHELXL-97
_cell_angle_alpha 90.00
_cell_angle_beta 101.5020(10)
_cell_angle_gamma 90.00
_cell_formula_units_Z 6
_cell_length_a 17.1061(11)
_cell_length_b 5.3062(4)
_cell_length_c 24.0376(16)
_cell_measurement_reflns_used 4899
_cell_measurement_temperature 297(2)
_cell_measurement_theta_max 26.13
_cell_measurement_theta_min 2.30
_cell_volume 2138.0(3)
_computing_cell_refinement 'SAINT (Bruker, 2009)'
_computing_data_collection 'APEX2 (Bruker, 2009)'
_computing_data_reduction 'SAINT (Bruker, 2009)'
_computing_molecular_graphics 'SHELXTL (Sheldrick, 2008)'
_computing_publication_material 'SHELXTL (Sheldrick, 2008) and PLATON (Spek, 2009)'
_computing_structure_refinement 'SHELXTL (Sheldrick, 2008)'
_computing_structure_solution 'SHELXTL (Sheldrick, 2008)'
_diffrn_ambient_temperature 297(2)
_diffrn_measured_fraction_theta_full 0.994
_diffrn_measured_fraction_theta_max 0.994
_diffrn_measurement_device_type
;
Bruker APEXII DUO CCD area-detector
;
_diffrn_measurement_method '\f and \w'
_diffrn_radiation_monochromator graphite
_diffrn_radiation_source 'fine-focus sealed tube'
_diffrn_radiation_type MoK\a
_diffrn_radiation_wavelength 0.71073
_diffrn_reflns_av_R_equivalents 0.0214
_diffrn_reflns_av_sigmaI/netI 0.0478
_diffrn_reflns_limit_h_max 21
_diffrn_reflns_limit_h_min -22
_diffrn_reflns_limit_k_max 6
_diffrn_reflns_limit_k_min -6
_diffrn_reflns_limit_l_max 31
_diffrn_reflns_limit_l_min -31
_diffrn_reflns_number 18463
_diffrn_reflns_theta_full 27.31
_diffrn_reflns_theta_max 27.31
_diffrn_reflns_theta_min 1.90
_diffrn_standards_number 0
_exptl_absorpt_coefficient_mu 3.074
_exptl_absorpt_correction_T_max 0.6573
_exptl_absorpt_correction_T_min 0.3640
_exptl_absorpt_correction_type multi-scan
_exptl_absorpt_process_details '(<i>SADABS</i>; Bruker, 2009)'
_exptl_crystal_colour colourless
_exptl_crystal_density_diffrn 1.648
_exptl_crystal_density_method 'not measured'
_exptl_crystal_description block
_exptl_crystal_F_000 1056
_exptl_crystal_size_max 0.41
_exptl_crystal_size_mid 0.19
_exptl_crystal_size_min 0.15
_refine_diff_density_max 0.672
_refine_diff_density_min -0.538
_refine_ls_abs_structure_details 'Flack (1983), 3590 Friedel pairs'
_refine_ls_abs_structure_Flack 0.065(10)
_refine_ls_extinction_method none
_refine_ls_goodness_of_fit_ref 1.038
_refine_ls_hydrogen_treatment constr
_refine_ls_matrix_type full
_refine_ls_number_parameters 541
_refine_ls_number_reflns 8890
_refine_ls_number_restraints 1
_refine_ls_restrained_S_all 1.038
_refine_ls_R_factor_all 0.0757
_refine_ls_R_factor_gt 0.0449
_refine_ls_shift/su_max 0.001
_refine_ls_shift/su_mean 0.000
_refine_ls_structure_factor_coef Fsqd
_refine_ls_weighting_details 'calc w=1/[\s^2^(Fo^2^)+(0.0741P)^2^+0.4681P] where P=(Fo^2^+2Fc^2^)/3'
_refine_ls_weighting_scheme calc
_refine_ls_wR_factor_gt 0.1264
_refine_ls_wR_factor_ref 0.1416
_reflns_number_gt 5931
_reflns_number_total 8890
_reflns_threshold_expression I>2\s(I)
_cod_data_source_file rz2606.cif
_cod_data_source_block I
_cod_original_sg_symbol_H-M 'P 21'
_cod_database_code 2230849
_cod_database_fobs_code 2230849

loop_
_symmetry_equiv_pos_as_xyz
'x, y, z'
'-x, y+1/2, -z'

loop_
_atom_site_type_symbol
_atom_site_label
_atom_site_fract_x
_atom_site_fract_y
_atom_site_fract_z
_atom_site_U_iso_or_equiv
_atom_site_adp_type
_atom_site_calc_flag
_atom_site_refinement_flags
_atom_site_occupancy
_atom_site_symmetry_multiplicity
_atom_site_disorder_assembly
_atom_site_disorder_group
Br Br1A 0.67824(3) 1.30681(17) 0.56131(3) 0.0834(2) Uani d . 1 1 . .
Cl Cl1A -0.15600(8) 0.7707(5) 0.61298(7) 0.0905(6) Uani d . 1 1 . .
O O1A 0.3290(2) 0.9241(10) 0.63191(17) 0.0841(16) Uani d . 1 1 . .
O O2A 0.1988(2) 1.1811(8) 0.58442(16) 0.0632(10) Uani d . 1 1 . .
O O3A 0.1936(2) 0.8415(10) 0.52826(15) 0.0736(12) Uani d . 1 1 . .
C C1A 0.4376(3) 1.3623(11) 0.56106(19) 0.0501(12) Uani d . 1 1 . .
H H1AA 0.3959 1.4676 0.5447 0.060 Uiso calc R 1 1 . .
C C2A 0.5157(3) 1.4119(11) 0.55351(19) 0.0526(13) Uani d . 1 1 . .
H H2AA 0.5265 1.5531 0.5334 0.063 Uiso calc R 1 1 . .
C C3A 0.5759(3) 1.2477(12) 0.57638(18) 0.0502(13) Uani d . 1 1 . .
C C4A 0.5622(3) 1.0413(15) 0.60918(18) 0.0556(12) Uani d . 1 1 . .
H H4AA 0.6038 0.9348 0.6252 0.067 Uiso calc R 1 1 . .
C C5A 0.4865(3) 0.9992(11) 0.61718(18) 0.0503(12) Uani d . 1 1 . .
H H5AA 0.4771 0.8628 0.6392 0.060 Uiso calc R 1 1 . .
C C6A 0.4229(3) 1.1541(10) 0.59333(17) 0.0462(12) Uani d . 1 1 . .
C C7A 0.3413(3) 1.0949(12) 0.60142(19) 0.0533(15) Uani d . 1 1 . .
C C8A 0.2734(3) 1.2495(13) 0.5706(2) 0.0622(15) Uani d . 1 1 . .
H H8AA 0.2839 1.4259 0.5798 0.075 Uiso calc R 1 1 . .
H H8AB 0.2698 1.2297 0.5300 0.075 Uiso calc R 1 1 . .
C C9A 0.1655(3) 0.9666(12) 0.5602(2) 0.0533(15) Uani d . 1 1 . .
C C10A 0.0870(3) 0.9183(11) 0.57661(18) 0.0471(12) Uani d . 1 1 . .
C C11A 0.0551(3) 1.0787(13) 0.61134(18) 0.0536(13) Uani d . 1 1 . .
H H11A 0.0844 1.2180 0.6271 0.064 Uiso calc R 1 1 . .
C C12A -0.0192(3) 1.0367(17) 0.6231(2) 0.0652(14) Uani d . 1 1 . .
H H12A -0.0405 1.1465 0.6464 0.078 Uiso calc R 1 1 . .
C C13A -0.0615(3) 0.8289(14) 0.5998(2) 0.0604(15) Uani d . 1 1 . .
C C14A -0.0303(3) 0.6605(12) 0.56479(19) 0.0569(14) Uani d . 1 1 . .
H H14A -0.0592 0.5200 0.5493 0.068 Uiso calc R 1 1 . .
C C15A 0.0445(3) 0.7093(13) 0.55400(19) 0.0548(14) Uani d . 1 1 . .
H H15A 0.0665 0.5996 0.5312 0.066 Uiso calc R 1 1 . .
Br Br1B 0.06535(3) 0.5564(2) 0.73157(2) 0.0802(2) Uani d . 1 1 . .
Cl Cl1B 0.92955(6) -0.0329(3) 0.77621(5) 0.0628(4) Uani d . 1 1 . .
O O1B 0.4359(2) 0.0185(11) 0.78999(16) 0.0786(11) Uani d . 1 1 . .
O O2B 0.54903(19) 0.2829(8) 0.75497(14) 0.0627(10) Uani d . 1 1 . .
O O3B 0.5851(2) 0.5857(10) 0.70158(16) 0.0768(12) Uani d . 1 1 . .
C C1B 0.2738(3) 0.1656(11) 0.7806(2) 0.0593(14) Uani d . 1 1 . .
H H1BA 0.2901 0.0219 0.8020 0.071 Uiso calc R 1 1 . .
C C2B 0.1972(3) 0.2425(14) 0.7741(2) 0.0666(17) Uani d . 1 1 . .
H H2BA 0.1620 0.1554 0.7920 0.080 Uiso calc R 1 1 . .
C C3B 0.1714(3) 0.4476(12) 0.74136(18) 0.0525(14) Uani d . 1 1 . .
C C4B 0.2241(3) 0.5826(13) 0.71591(19) 0.0553(14) Uani d . 1 1 . .
H H4BA 0.2066 0.7235 0.6939 0.066 Uiso calc R 1 1 . .
C C5B 0.3026(3) 0.5066(13) 0.72344(19) 0.0552(14) Uani d . 1 1 . .
H H5BA 0.3382 0.5967 0.7065 0.066 Uiso calc R 1 1 . .
C C6B 0.3285(3) 0.2963(12) 0.75623(17) 0.0495(12) Uani d . 1 1 . .
C C7B 0.4133(3) 0.2139(12) 0.76452(19) 0.0579(14) Uani d . 1 1 . .
C C8B 0.4699(3) 0.3840(13) 0.74273(18) 0.0605(16) Uani d . 1 1 . .
H H8BA 0.4527 0.4044 0.7020 0.073 Uiso calc R 1 1 . .
H H8BB 0.4697 0.5487 0.7602 0.073 Uiso calc R 1 1 . .
C C9B 0.6007(3) 0.4055(12) 0.7307(2) 0.0558(14) Uani d . 1 1 . .
C C10B 0.6816(3) 0.2864(12) 0.74456(18) 0.0488(11) Uani d . 1 1 . .
C C11B 0.7416(3) 0.3983(13) 0.7210(2) 0.0677(16) Uani d . 1 1 . .
H H11B 0.7300 0.5398 0.6980 0.081 Uiso calc R 1 1 . .
C C12B 0.8182(3) 0.2997(15) 0.7317(2) 0.0657(15) Uani d . 1 1 . .
H H12B 0.8586 0.3755 0.7168 0.079 Uiso calc R 1 1 . .
C C13B 0.8332(3) 0.0859(12) 0.76505(18) 0.0497(12) Uani d . 1 1 . .
C C14B 0.7754(3) -0.0248(12) 0.78855(18) 0.0545(15) Uani d . 1 1 . .
H H14B 0.7873 -0.1653 0.8118 0.065 Uiso calc R 1 1 . .
C C15B 0.6984(3) 0.0746(13) 0.77740(18) 0.0525(13) Uani d . 1 1 . .
H H15B 0.6584 -0.0031 0.7923 0.063 Uiso calc R 1 1 . .
Br Br1C 0.32100(3) -0.72787(16) 0.94037(3) 0.0849(3) Uani d . 1 1 . .
Cl Cl1C 1.15846(7) -0.2313(4) 0.89129(6) 0.0805(5) Uani d . 1 1 . .
O O1C 0.6700(2) -0.3571(9) 0.86746(17) 0.0800(14) Uani d . 1 1 . .
O O2C 0.7989(2) -0.6225(9) 0.91351(17) 0.0693(12) Uani d . 1 1 . .
O O3C 0.8057(2) -0.2890(10) 0.97126(16) 0.0758(12) Uani d . 1 1 . .
C C1C 0.5592(3) -0.7933(11) 0.93756(19) 0.0515(13) Uani d . 1 1 . .
H H1CA 0.5997 -0.9063 0.9520 0.062 Uiso calc R 1 1 . .
C C2C 0.4832(3) -0.8341(12) 0.9467(2) 0.0552(14) Uani d . 1 1 . .
H H2CA 0.4729 -0.9727 0.9678 0.066 Uiso calc R 1 1 . .
C C3C 0.4234(3) -0.6727(13) 0.92500(19) 0.0533(13) Uani d . 1 1 . .
C C4C 0.4372(3) -0.4662(16) 0.89371(19) 0.0611(14) Uani d . 1 1 . .
H H4CA 0.3958 -0.3569 0.8788 0.073 Uiso calc R 1 1 . .
C C5C 0.5134(3) -0.4232(13) 0.88469(18) 0.0549(13) Uani d . 1 1 . .
H H5CA 0.5231 -0.2843 0.8635 0.066 Uiso calc R 1 1 . .
C C6C 0.5757(3) -0.5854(10) 0.90700(18) 0.0450(12) Uani d . 1 1 . .
C C7C 0.6575(3) -0.5282(11) 0.8977(2) 0.0519(14) Uani d . 1 1 . .
C C8C 0.7228(3) -0.6899(14) 0.9273(2) 0.0642(15) Uani d . 1 1 . .
H H8CA 0.7264 -0.6749 0.9679 0.077 Uiso calc R 1 1 . .
H H8CB 0.7108 -0.8643 0.9168 0.077 Uiso calc R 1 1 . .
C C9C 0.8341(3) -0.4191(13) 0.93900(19) 0.0511(13) Uani d . 1 1 . .
C C10C 0.9124(3) -0.3701(10) 0.92392(18) 0.0482(13) Uani d . 1 1 . .
C C11C 0.9457(3) -0.5376(11) 0.89043(19) 0.0517(13) Uani d . 1 1 . .
H H11C 0.9170 -0.6783 0.8748 0.062 Uiso calc R 1 1 . .
C C12C 1.0218(3) -0.4933(14) 0.8805(2) 0.0573(14) Uani d . 1 1 . .
H H12C 1.0445 -0.6050 0.8585 0.069 Uiso calc R 1 1 . .
C C13C 1.0634(3) -0.2850(12) 0.9034(2) 0.0514(13) Uani d . 1 1 . .
C C14C 1.0313(3) -0.1212(12) 0.9361(2) 0.0566(13) Uani d . 1 1 . .
H H14C 1.0605 0.0188 0.9516 0.068 Uiso calc R 1 1 . .
C C15C 0.9556(3) -0.1613(13) 0.9465(2) 0.0542(13) Uani d . 1 1 . .
H H15C 0.9339 -0.0477 0.9687 0.065 Uiso calc R 1 1 . .

loop_
_atom_site_aniso_label
_atom_site_aniso_U_11
_atom_site_aniso_U_22
_atom_site_aniso_U_33
_atom_site_aniso_U_12
_atom_site_aniso_U_13
_atom_site_aniso_U_23
Br1A 0.0459(3) 0.1128(7) 0.0917(4) -0.0160(4) 0.0140(3) 0.0005(4)
Cl1A 0.0560(7) 0.1171(17) 0.1044(11) -0.0214(11) 0.0302(8) 0.0042(12)
O1A 0.065(2) 0.102(4) 0.087(3) -0.003(2) 0.019(2) 0.047(3)
O2A 0.0488(19) 0.057(3) 0.090(2) -0.005(2) 0.0276(18) -0.009(2)
O3A 0.065(2) 0.082(3) 0.082(2) 0.003(3) 0.0341(19) -0.015(3)
C1A 0.050(2) 0.043(3) 0.057(3) 0.000(3) 0.008(2) 0.003(3)
C2A 0.058(3) 0.045(3) 0.057(3) -0.004(3) 0.017(2) 0.009(2)
C3A 0.043(2) 0.056(4) 0.048(2) -0.009(3) 0.003(2) -0.003(3)
C4A 0.050(2) 0.053(3) 0.060(3) 0.004(4) 0.000(2) 0.004(3)
C5A 0.053(3) 0.041(3) 0.054(2) 0.003(3) 0.004(2) 0.013(3)
C6A 0.050(3) 0.044(3) 0.042(2) -0.004(2) 0.004(2) 0.004(2)
C7A 0.052(3) 0.058(4) 0.049(2) -0.008(3) 0.010(2) 0.001(3)
C8A 0.050(3) 0.054(4) 0.087(3) 0.004(3) 0.024(3) 0.012(3)
C9A 0.048(3) 0.055(4) 0.057(3) 0.008(3) 0.011(2) 0.003(3)
C10A 0.044(2) 0.049(3) 0.048(2) -0.003(2) 0.007(2) 0.002(2)
C11A 0.053(3) 0.048(3) 0.062(3) -0.007(3) 0.018(2) -0.009(3)
C12A 0.062(3) 0.069(4) 0.071(3) 0.000(4) 0.029(2) -0.011(4)
C13A 0.046(3) 0.071(4) 0.065(3) 0.001(3) 0.011(2) 0.015(3)
C14A 0.052(3) 0.057(4) 0.058(3) -0.014(3) 0.001(2) 0.000(3)
C15A 0.060(3) 0.055(4) 0.050(3) 0.010(3) 0.012(2) -0.002(3)
Br1B 0.0535(3) 0.1015(6) 0.0861(4) 0.0141(4) 0.0153(3) -0.0053(4)
Cl1B 0.0359(5) 0.0806(12) 0.0704(7) 0.0202(6) 0.0067(5) -0.0083(7)
O1B 0.072(2) 0.070(3) 0.091(2) 0.030(3) 0.0089(19) 0.019(3)
O2B 0.0516(18) 0.073(3) 0.0619(19) 0.024(2) 0.0083(15) 0.008(2)
O3B 0.073(2) 0.072(3) 0.085(2) 0.028(3) 0.0124(19) 0.023(3)
C1B 0.073(3) 0.045(3) 0.062(3) 0.013(3) 0.018(3) 0.016(3)
C2B 0.076(4) 0.064(4) 0.064(3) -0.008(3) 0.026(3) 0.016(3)
C3B 0.044(2) 0.068(4) 0.046(2) 0.003(2) 0.0098(19) -0.006(3)
C4B 0.053(3) 0.049(4) 0.062(3) 0.012(3) 0.009(2) 0.015(3)
C5B 0.044(2) 0.058(4) 0.062(3) 0.007(3) 0.008(2) 0.015(3)
C6B 0.055(3) 0.050(3) 0.040(2) 0.012(3) 0.0021(19) -0.002(2)
C7B 0.068(3) 0.051(4) 0.048(3) 0.029(3) -0.005(2) -0.001(2)
C8B 0.057(3) 0.079(4) 0.045(2) 0.030(3) 0.007(2) 0.006(2)
C9B 0.062(3) 0.061(4) 0.046(2) 0.014(3) 0.015(2) 0.000(3)
C10B 0.055(2) 0.047(3) 0.044(2) 0.011(3) 0.009(2) 0.007(2)
C11B 0.077(3) 0.065(4) 0.065(3) 0.014(3) 0.021(3) 0.016(3)
C12B 0.057(3) 0.074(4) 0.073(3) 0.005(3) 0.030(2) 0.006(3)
C13B 0.050(2) 0.046(3) 0.053(2) 0.012(3) 0.010(2) 0.001(3)
C14B 0.050(3) 0.059(4) 0.054(2) 0.012(3) 0.008(2) 0.014(3)
C15B 0.053(3) 0.054(4) 0.053(2) 0.003(3) 0.017(2) 0.005(3)
Br1C 0.0474(3) 0.1115(7) 0.0968(4) -0.0085(4) 0.0169(3) -0.0075(4)
Cl1C 0.0425(6) 0.1100(15) 0.0921(9) -0.0088(9) 0.0205(6) 0.0061(10)
O1C 0.066(2) 0.087(4) 0.090(3) -0.011(2) 0.022(2) 0.036(3)
O2C 0.055(2) 0.064(3) 0.096(3) -0.001(2) 0.034(2) -0.004(3)
O3C 0.065(2) 0.086(3) 0.082(2) -0.006(2) 0.0283(19) -0.024(3)
C1C 0.054(3) 0.044(3) 0.059(3) 0.006(3) 0.017(2) 0.010(3)
C2C 0.052(3) 0.053(4) 0.060(3) -0.007(3) 0.012(2) 0.007(3)
C3C 0.047(2) 0.057(4) 0.057(3) -0.005(3) 0.012(2) -0.010(3)
C4C 0.052(3) 0.064(4) 0.062(3) 0.009(4) -0.002(2) -0.001(4)
C5C 0.064(3) 0.048(4) 0.051(2) -0.008(3) 0.006(2) -0.002(3)
C6C 0.052(3) 0.038(3) 0.046(2) -0.002(2) 0.013(2) -0.005(2)
C7C 0.057(3) 0.046(4) 0.056(3) -0.008(3) 0.018(2) 0.004(3)
C8C 0.052(3) 0.056(4) 0.089(4) -0.012(3) 0.024(3) -0.003(3)
C9C 0.051(3) 0.050(4) 0.052(2) 0.002(3) 0.011(2) 0.001(3)
C10C 0.049(3) 0.048(4) 0.047(2) 0.012(2) 0.007(2) 0.005(2)
C11C 0.052(3) 0.048(4) 0.057(2) 0.004(3) 0.016(2) 0.004(2)
C12C 0.055(3) 0.059(4) 0.063(3) 0.006(3) 0.022(2) 0.005(3)
C13C 0.041(2) 0.058(4) 0.056(3) 0.002(3) 0.012(2) 0.009(3)
C14C 0.057(3) 0.049(3) 0.061(3) -0.004(3) 0.004(2) 0.001(3)
C15C 0.057(3) 0.049(4) 0.057(3) 0.000(3) 0.012(2) -0.001(3)

loop_
_atom_type_symbol
_atom_type_description
_atom_type_scat_dispersion_real
_atom_type_scat_dispersion_imag
_atom_type_scat_source
C C 0.0033 0.0016 'International Tables Vol C Tables 4.2.6.8 and 6.1.1.4'
H H 0.0000 0.0000 'International Tables Vol C Tables 4.2.6.8 and 6.1.1.4'
O O 0.0106 0.0060 'International Tables Vol C Tables 4.2.6.8 and 6.1.1.4'
Cl Cl 0.1484 0.1585 'International Tables Vol C Tables 4.2.6.8 and 6.1.1.4'
Br Br -0.2901 2.4595 'International Tables Vol C Tables 4.2.6.8 and 6.1.1.4'

loop_
_geom_angle_atom_site_label_1
_geom_angle_atom_site_label_2
_geom_angle_atom_site_label_3
_geom_angle_site_symmetry_1
_geom_angle_site_symmetry_3
_geom_angle
_geom_angle_publ_flag
C9A O2A C8A . . 115.7(5) ?
C6A C1A C2A . . 119.9(5) ?
C6A C1A H1AA . . 120.1 ?
C2A C1A H1AA . . 120.1 ?
C3A C2A C1A . . 118.9(5) ?
C3A C2A H2AA . . 120.6 ?
C1A C2A H2AA . . 120.6 ?
C2A C3A C4A . . 121.8(4) ?
C2A C3A Br1A . . 117.9(4) ?
C4A C3A Br1A . . 120.4(4) ?
C5A C4A C3A . . 118.6(5) ?
C5A C4A H4AA . . 120.7 ?
C3A C4A H4AA . . 120.7 ?
C4A C5A C6A . . 122.0(5) ?
C4A C5A H5AA . . 119.0 ?
C6A C5A H5AA . . 119.0 ?
C5A C6A C1A . . 118.8(4) ?
C5A C6A C7A . . 120.0(5) ?
C1A C6A C7A . . 121.2(5) ?
O1A C7A C6A . . 121.4(5) ?
O1A C7A C8A . . 120.0(4) ?
C6A C7A C8A . . 118.6(5) ?
O2A C8A C7A . . 112.8(5) ?
O2A C8A H8AA . . 109.0 ?
C7A C8A H8AA . . 109.0 ?
O2A C8A H8AB . . 109.0 ?
C7A C8A H8AB . . 109.0 ?
H8AA C8A H8AB . . 107.8 ?
O3A C9A O2A . . 124.0(5) ?
O3A C9A C10A . . 125.1(5) ?
O2A C9A C10A . . 110.8(5) ?
C15A C10A C11A . . 119.6(4) ?
C15A C10A C9A . . 117.7(5) ?
C11A C10A C9A . . 122.6(5) ?
C12A C11A C10A . . 121.2(6) ?
C12A C11A H11A . . 119.4 ?
C10A C11A H11A . . 119.4 ?
C11A C12A C13A . . 118.7(6) ?
C11A C12A H12A . . 120.7 ?
C13A C12A H12A . . 120.7 ?
C12A C13A C14A . . 121.4(4) ?
C12A C13A Cl1A . . 120.1(5) ?
C14A C13A Cl1A . . 118.4(5) ?
C15A C14A C13A . . 118.1(5) ?
C15A C14A H14A . . 120.9 ?
C13A C14A H14A . . 120.9 ?
C10A C15A C14A . . 120.9(5) ?
C10A C15A H15A . . 119.6 ?
C14A C15A H15A . . 119.6 ?
C9B O2B C8B . . 114.3(5) ?
C2B C1B C6B . . 121.4(5) ?
C2B C1B H1BA . . 119.3 ?
C6B C1B H1BA . . 119.3 ?
C1B C2B C3B . . 120.2(5) ?
C1B C2B H2BA . . 119.9 ?
C3B C2B H2BA . . 119.9 ?
C2B C3B C4B . . 120.2(5) ?
C2B C3B Br1B . . 120.8(4) ?
C4B C3B Br1B . . 119.0(4) ?
C5B C4B C3B . . 119.5(6) ?
C5B C4B H4BA . . 120.2 ?
C3B C4B H4BA . . 120.2 ?
C4B C5B C6B . . 120.2(5) ?
C4B C5B H5BA . . 119.9 ?
C6B C5B H5BA . . 119.9 ?
C1B C6B C5B . . 118.4(4) ?
C1B C6B C7B . . 121.2(5) ?
C5B C6B C7B . . 120.4(5) ?
O1B C7B C6B . . 121.1(6) ?
O1B C7B C8B . . 121.6(5) ?
C6B C7B C8B . . 117.2(5) ?
O2B C8B C7B . . 110.8(5) ?
O2B C8B H8BA . . 109.5 ?
C7B C8B H8BA . . 109.5 ?
O2B C8B H8BB . . 109.5 ?
C7B C8B H8BB . . 109.5 ?
H8BA C8B H8BB . . 108.1 ?
O3B C9B O2B . . 124.5(5) ?
O3B C9B C10B . . 124.2(5) ?
O2B C9B C10B . . 111.2(5) ?
C15B C10B C11B . . 119.6(5) ?
C15B C10B C9B . . 123.6(5) ?
C11B C10B C9B . . 116.8(5) ?
C12B C11B C10B . . 120.5(6) ?
C12B C11B H11B . . 119.8 ?
C10B C11B H11B . . 119.8 ?
C13B C12B C11B . . 118.4(5) ?
C13B C12B H12B . . 120.8 ?
C11B C12B H12B . . 120.8 ?
C14B C13B C12B . . 121.8(5) ?
C14B C13B Cl1B . . 121.6(4) ?
C12B C13B Cl1B . . 116.6(4) ?
C13B C14B C15B . . 119.5(5) ?
C13B C14B H14B . . 120.3 ?
C15B C14B H14B . . 120.3 ?
C10B C15B C14B . . 120.2(5) ?
C10B C15B H15B . . 119.9 ?
C14B C15B H15B . . 119.9 ?
C9C O2C C8C . . 116.2(4) ?
C2C C1C C6C . . 120.6(5) ?
C2C C1C H1CA . . 119.7 ?
C6C C1C H1CA . . 119.7 ?
C3C C2C C1C . . 120.2(5) ?
C3C C2C H2CA . . 119.9 ?
C1C C2C H2CA . . 119.9 ?
C2C C3C C4C . . 121.0(4) ?
C2C C3C Br1C . . 119.1(4) ?
C4C C3C Br1C . . 119.9(4) ?
C3C C4C C5C . . 119.1(6) ?
C3C C4C H4CA . . 120.4 ?
C5C C4C H4CA . . 120.4 ?
C4C C5C C6C . . 120.8(6) ?
C4C C5C H5CA . . 119.6 ?
C6C C5C H5CA . . 119.6 ?
C1C C6C C5C . . 118.4(4) ?
C1C C6C C7C . . 122.6(5) ?
C5C C6C C7C . . 119.0(5) ?
O1C C7C C8C . . 121.3(5) ?
O1C C7C C6C . . 121.8(5) ?
C8C C7C C6C . . 116.9(4) ?
O2C C8C C7C . . 112.0(5) ?
O2C C8C H8CA . . 109.2 ?
C7C C8C H8CA . . 109.2 ?
O2C C8C H8CB . . 109.2 ?
C7C C8C H8CB . . 109.2 ?
H8CA C8C H8CB . . 107.9 ?
O3C C9C O2C . . 123.9(5) ?
O3C C9C C10C . . 123.8(6) ?
O2C C9C C10C . . 112.3(5) ?
C15C C10C C11C . . 119.3(4) ?
C15C C10C C9C . . 119.0(5) ?
C11C C10C C9C . . 121.6(5) ?
C12C C11C C10C . . 119.7(5) ?
C12C C11C H11C . . 120.2 ?
C10C C11C H11C . . 120.2 ?
C13C C12C C11C . . 119.8(5) ?
C13C C12C H12C . . 120.1 ?
C11C C12C H12C . . 120.1 ?
C14C C13C C12C . . 120.8(5) ?
C14C C13C Cl1C . . 119.5(5) ?
C12C C13C Cl1C . . 119.7(4) ?
C13C C14C C15C . . 120.4(5) ?
C13C C14C H14C . . 119.8 ?
C15C C14C H14C . . 119.8 ?
C10C C15C C14C . . 120.0(5) ?
C10C C15C H15C . . 120.0 ?
C14C C15C H15C . . 120.0 ?

loop_
_geom_bond_atom_site_label_1
_geom_bond_atom_site_label_2
_geom_bond_site_symmetry_2
_geom_bond_distance
_geom_bond_publ_flag
Br1A C3A . 1.884(4) ?
Cl1A C13A . 1.735(5) ?
O1A C7A . 1.210(7) ?
O2A C9A . 1.351(7) ?
O2A C8A . 1.428(6) ?
O3A C9A . 1.187(6) ?
C1A C6A . 1.401(7) ?
C1A C2A . 1.409(6) ?
C1A H1AA . 0.9300 ?
C2A C3A . 1.376(7) ?
C2A H2AA . 0.9300 ?
C3A C4A . 1.396(9) ?
C4A C5A . 1.366(6) ?
C4A H4AA . 0.9300 ?
C5A C6A . 1.392(7) ?
C5A H5AA . 0.9300 ?
C6A C7A . 1.481(6) ?
C7A C8A . 1.493(7) ?
C8A H8AA . 0.9700 ?
C8A H8AB . 0.9700 ?
C9A C10A . 1.495(6) ?
C10A C15A . 1.377(8) ?
C10A C11A . 1.379(7) ?
C11A C12A . 1.375(6) ?
C11A H11A . 0.9300 ?
C12A C13A . 1.375(10) ?
C12A H12A . 0.9300 ?
C13A C14A . 1.405(8) ?
C14A C15A . 1.379(7) ?
C14A H14A . 0.9300 ?
C15A H15A . 0.9300 ?
Br1B C3B . 1.873(5) ?
Cl1B C13B . 1.735(5) ?
O1B C7B . 1.227(8) ?
O2B C9B . 1.324(7) ?
O2B C8B . 1.431(5) ?
O3B C9B . 1.183(7) ?
C1B C2B . 1.351(7) ?
C1B C6B . 1.387(7) ?
C1B H1BA . 0.9300 ?
C2B C3B . 1.364(9) ?
C2B H2BA . 0.9300 ?
C3B C4B . 1.385(7) ?
C4B C5B . 1.379(6) ?
C4B H4BA . 0.9300 ?
C5B C6B . 1.387(8) ?
C5B H5BA . 0.9300 ?
C6B C7B . 1.488(7) ?
C7B C8B . 1.493(9) ?
C8B H8BA . 0.9700 ?
C8B H8BB . 0.9700 ?
C9B C10B . 1.497(7) ?
C10B C15B . 1.370(8) ?
C10B C11B . 1.401(7) ?
C11B C12B . 1.386(8) ?
C11B H11B . 0.9300 ?
C12B C13B . 1.384(9) ?
C12B H12B . 0.9300 ?
C13B C14B . 1.365(6) ?
C14B C15B . 1.395(6) ?
C14B H14B . 0.9300 ?
C15B H15B . 0.9300 ?
Br1C C3C . 1.884(4) ?
Cl1C C13C . 1.732(5) ?
O1C C7C . 1.208(6) ?
O2C C9C . 1.325(8) ?
O2C C8C . 1.451(5) ?
O3C C9C . 1.210(6) ?
C1C C2C . 1.378(6) ?
C1C C6C . 1.386(7) ?
C1C H1CA . 0.9300 ?
C2C C3C . 1.356(8) ?
C2C H2CA . 0.9300 ?
C3C C4C . 1.376(10) ?
C4C C5C . 1.382(6) ?
C4C H4CA . 0.9300 ?
C5C C6C . 1.392(7) ?
C5C H5CA . 0.9300 ?
C6C C7C . 1.491(6) ?
C7C C8C . 1.474(8) ?
C8C H8CA . 0.9700 ?
C8C H8CB . 0.9700 ?
C9C C10C . 1.477(6) ?
C10C C15C . 1.382(8) ?
C10C C11C . 1.395(7) ?
C11C C12C . 1.390(6) ?
C11C H11C . 0.9300 ?
C12C C13C . 1.368(9) ?
C12C H12C . 0.9300 ?
C13C C14C . 1.358(7) ?
C14C C15C . 1.383(7) ?
C14C H14C . 0.9300 ?
C15C H15C . 0.9300 ?

loop_
_geom_hbond_atom_site_label_D
_geom_hbond_atom_site_label_H
_geom_hbond_atom_site_label_A
_geom_hbond_site_symmetry_A
_geom_hbond_distance_DH
_geom_hbond_distance_HA
_geom_hbond_distance_DA
_geom_hbond_angle_DHA
_geom_hbond_publ_flag
C5A H5AA O3B . 0.93 2.59 3.227(7) 126 yes
C5B H5BA O1A . 0.93 2.48 3.217(7) 136 yes
C15B H15B O1C . 0.93 2.59 3.254(7) 129 yes

loop_
_geom_torsion_atom_site_label_1
_geom_torsion_atom_site_label_2
_geom_torsion_atom_site_label_3
_geom_torsion_atom_site_label_4
_geom_torsion_site_symmetry_1
_geom_torsion_site_symmetry_2
_geom_torsion_site_symmetry_3
_geom_torsion_site_symmetry_4
_geom_torsion
_geom_torsion_publ_flag
C6A C1A C2A C3A . . . . 2.5(7) ?
C1A C2A C3A C4A . . . . -3.3(8) ?
C1A C2A C3A Br1A . . . . 175.9(4) ?
C2A C3A C4A C5A . . . . 1.8(8) ?
Br1A C3A C4A C5A . . . . -177.3(4) ?
C3A C4A C5A C6A . . . . 0.5(8) ?
C4A C5A C6A C1A . . . . -1.3(8) ?
C4A C5A C6A C7A . . . . 177.7(5) ?
C2A C1A C6A C5A . . . . -0.2(7) ?
C2A C1A C6A C7A . . . . -179.2(5) ?
C5A C6A C7A O1A . . . . 5.4(8) ?
C1A C6A C7A O1A . . . . -175.7(5) ?
C5A C6A C7A C8A . . . . -174.0(5) ?
C1A C6A C7A C8A . . . . 4.9(7) ?
C9A O2A C8A C7A . . . . -76.3(6) ?
O1A C7A C8A O2A . . . . 3.6(8) ?
C6A C7A C8A O2A . . . . -177.0(5) ?
C8A O2A C9A O3A . . . . -1.7(7) ?
C8A O2A C9A C10A . . . . -178.6(4) ?
O3A C9A C10A C15A . . . . 1.5(8) ?
O2A C9A C10A C15A . . . . 178.3(5) ?
O3A C9A C10A C11A . . . . -176.0(5) ?
O2A C9A C10A C11A . . . . 0.8(7) ?
C15A C10A C11A C12A . . . . -1.2(8) ?
C9A C10A C11A C12A . . . . 176.3(5) ?
C10A C11A C12A C13A . . . . 0.5(9) ?
C11A C12A C13A C14A . . . . 0.2(9) ?
C11A C12A C13A Cl1A . . . . -179.3(5) ?
C12A C13A C14A C15A . . . . -0.2(8) ?
Cl1A C13A C14A C15A . . . . 179.3(4) ?
C11A C10A C15A C14A . . . . 1.2(8) ?
C9A C10A C15A C14A . . . . -176.4(5) ?
C13A C14A C15A C10A . . . . -0.5(8) ?
C6B C1B C2B C3B . . . . 2.3(9) ?
C1B C2B C3B C4B . . . . -1.9(9) ?
C1B C2B C3B Br1B . . . . 179.8(5) ?
C2B C3B C4B C5B . . . . 0.7(8) ?
Br1B C3B C4B C5B . . . . 179.1(4) ?
C3B C4B C5B C6B . . . . 0.1(8) ?
C2B C1B C6B C5B . . . . -1.5(8) ?
C2B C1B C6B C7B . . . . 178.7(5) ?
C4B C5B C6B C1B . . . . 0.3(8) ?
C4B C5B C6B C7B . . . . -179.9(5) ?
C1B C6B C7B O1B . . . . 4.9(8) ?
C5B C6B C7B O1B . . . . -174.8(5) ?
C1B C6B C7B C8B . . . . -172.6(5) ?
C5B C6B C7B C8B . . . . 7.7(7) ?
C9B O2B C8B C7B . . . . 171.7(4) ?
O1B C7B C8B O2B . . . . 1.1(7) ?
C6B C7B C8B O2B . . . . 178.6(4) ?
C8B O2B C9B O3B . . . . 0.8(8) ?
C8B O2B C9B C10B . . . . -179.0(4) ?
O3B C9B C10B C15B . . . . -178.7(6) ?
O2B C9B C10B C15B . . . . 1.2(7) ?
O3B C9B C10B C11B . . . . -0.2(8) ?
O2B C9B C10B C11B . . . . 179.6(5) ?
C15B C10B C11B C12B . . . . -1.5(9) ?
C9B C10B C11B C12B . . . . -180.0(5) ?
C10B C11B C12B C13B . . . . 1.4(9) ?
C11B C12B C13B C14B . . . . -1.7(9) ?
C11B C12B C13B Cl1B . . . . 179.0(5) ?
C12B C13B C14B C15B . . . . 2.0(8) ?
Cl1B C13B C14B C15B . . . . -178.7(4) ?
C11B C10B C15B C14B . . . . 1.8(8) ?
C9B C10B C15B C14B . . . . -179.8(5) ?
C13B C14B C15B C10B . . . . -2.0(8) ?
C6C C1C C2C C3C . . . . 1.0(8) ?
C1C C2C C3C C4C . . . . -0.1(8) ?
C1C C2C C3C Br1C . . . . -178.0(4) ?
C2C C3C C4C C5C . . . . -0.3(8) ?
Br1C C3C C4C C5C . . . . 177.5(4) ?
C3C C4C C5C C6C . . . . -0.2(8) ?
C2C C1C C6C C5C . . . . -1.6(7) ?
C2C C1C C6C C7C . . . . 177.8(5) ?
C4C C5C C6C C1C . . . . 1.2(7) ?
C4C C5C C6C C7C . . . . -178.3(5) ?
C1C C6C C7C O1C . . . . 174.4(5) ?
C5C C6C C7C O1C . . . . -6.2(7) ?
C1C C6C C7C C8C . . . . -5.8(7) ?
C5C C6C C7C C8C . . . . 173.6(5) ?
C9C O2C C8C C7C . . . . 77.1(6) ?
O1C C7C C8C O2C . . . . -2.3(8) ?
C6C C7C C8C O2C . . . . 178.0(4) ?
C8C O2C C9C O3C . . . . -1.4(8) ?
C8C O2C C9C C10C . . . . 178.1(4) ?
O3C C9C C10C C15C . . . . -1.6(8) ?
O2C C9C C10C C15C . . . . 178.9(5) ?
O3C C9C C10C C11C . . . . 174.3(5) ?
O2C C9C C10C C11C . . . . -5.2(7) ?
C15C C10C C11C C12C . . . . 0.4(7) ?
C9C C10C C11C C12C . . . . -175.5(5) ?
C10C C11C C12C C13C . . . . -0.5(8) ?
C11C C12C C13C C14C . . . . 0.5(8) ?
C11C C12C C13C Cl1C . . . . 179.6(4) ?
C12C C13C C14C C15C . . . . -0.6(8) ?
Cl1C C13C C14C C15C . . . . -179.7(4) ?
C11C C10C C15C C14C . . . . -0.4(7) ?
C9C C10C C15C C14C . . . . 175.6(5) ?
C13C C14C C15C C10C . . . . 0.5(8) ?
